data_7720113
loop_
_publ_author_name
'Nunes, In&#xea;s M'
'Vieira, Bruno J. C.'
'Waerenborgh, Jo&#xe3;o C'
'Romeu, Maria J.'
'Teixeira-Santos, Rita'
'Carapeto, Ana P.'
'Losada-Garc&#xed;a, Noelia'
'Mergulh&#xe3;o, Filipe J'
'Silva, Elisabete R.'
'Alves, Luis G.'

_publ_section_title
;
 Cyclam-based Cu(II) and Fe(III) complexes for antifouling coating
 development.
;
_journal_issue 10
_journal_name_full 'Dalton transactions (Cambridge, England : 2003)'
_journal_page_first 4108
_journal_page_last 4118
_journal_paper_doi 10.1039/d5dt01700a
_journal_volume 55
_journal_year 2026
_chemical_formula_moiety 'C30 H42 F6 N4 O2'
_chemical_formula_sum 'C30 H42 F6 N4 O2'
_chemical_formula_weight 604.68
_space_group_crystal_system triclinic
_space_group_IT_number 2
_space_group_name_Hall '-P 1'
_space_group_name_H-M_alt 'P -1'
_atom_sites_solution_hydrogens mixed
_audit_creation_method SHELXL-2014/7
_audit_update_record
;
2025-03-13 deposited with the CCDC.	2026-02-10 downloaded from the CCDC.
;
_cell_angle_alpha 91.972(5)
_cell_angle_beta 106.372(6)
_cell_angle_gamma 101.663(5)
_cell_formula_units_Z 1
_cell_length_a 8.930(1)
_cell_length_b 9.2703(9)
_cell_length_c 9.6657(9)
_cell_measurement_reflns_used 1633
_cell_measurement_temperature 150(2)
_cell_measurement_theta_max 25.61
_cell_measurement_theta_min 2.93
_cell_volume 748.30(13)
_computing_cell_refinement 'Bruker SAINT'
_computing_data_collection 'Bruker APEX2'
_computing_data_reduction 'Bruker SAINT'
_computing_molecular_graphics 'Bruker SHELXTL'
_computing_publication_material 'Bruker SHELXTL'
_computing_structure_refinement 'SHELXL-2014/7 (Sheldrick, 2014)'
_computing_structure_solution 'SHELXS-97 (Sheldrick 2008)'
_diffrn_ambient_temperature 150(2)
_diffrn_measured_fraction_theta_full 0.998
_diffrn_measured_fraction_theta_max 0.995
_diffrn_measurement_device_type 'Bruker APEX-II CCD'
_diffrn_measurement_method 'phi and omega scans'
_diffrn_radiation_type MoK\a
_diffrn_radiation_wavelength 0.71073
_diffrn_reflns_av_R_equivalents 0.0455
_diffrn_reflns_av_unetI/netI 0.0644
_diffrn_reflns_Laue_measured_fraction_full 0.998
_diffrn_reflns_Laue_measured_fraction_max 0.995
_diffrn_reflns_limit_h_max 11
_diffrn_reflns_limit_h_min -11
_diffrn_reflns_limit_k_max 11
_diffrn_reflns_limit_k_min -10
_diffrn_reflns_limit_l_max 10
_diffrn_reflns_limit_l_min -12
_diffrn_reflns_number 6863
_diffrn_reflns_point_group_measured_fraction_full 0.998
_diffrn_reflns_point_group_measured_fraction_max 0.995
_diffrn_reflns_theta_full 25.242
_diffrn_reflns_theta_max 26.467
_diffrn_reflns_theta_min 2.207
_exptl_absorpt_coefficient_mu 0.110
_exptl_absorpt_correction_T_max 0.991
_exptl_absorpt_correction_T_min 0.985
_exptl_absorpt_correction_type multi-scan
_exptl_absorpt_process_details SADABS
_exptl_crystal_colour colourless
_exptl_crystal_density_diffrn 1.342
_exptl_crystal_description block
_exptl_crystal_F_000 320
_exptl_crystal_size_max 0.140
_exptl_crystal_size_mid 0.120
_exptl_crystal_size_min 0.080
_refine_diff_density_max 0.616
_refine_diff_density_min -0.528
_refine_diff_density_rms 0.057
_refine_ls_extinction_method none
_refine_ls_goodness_of_fit_ref 1.077
_refine_ls_hydrogen_treatment mixed
_refine_ls_matrix_type full
_refine_ls_number_parameters 194
_refine_ls_number_reflns 3093
_refine_ls_number_restraints 0
_refine_ls_restrained_S_all 1.077
_refine_ls_R_factor_all 0.0969
_refine_ls_R_factor_gt 0.0633
_refine_ls_shift/su_max 0.000
_refine_ls_shift/su_mean 0.000
_refine_ls_structure_factor_coef Fsqd
_refine_ls_weighting_details 'w=1/[\s^2^(Fo^2^)+(0.0641P)^2^+0.3967P] where P=(Fo^2^+2Fc^2^)/3'
_refine_ls_weighting_scheme calc
_refine_ls_wR_factor_gt 0.1540
_refine_ls_wR_factor_ref 0.1671
_reflns_Friedel_coverage 0.000
_reflns_number_gt 2074
_reflns_number_total 3093
_reflns_threshold_expression 'I > 2\s(I)'
_cod_data_source_file d5dt01700a2.cif
_cod_data_source_block shelx_CCDC1
_cod_depositor_comments 'Adding full bibliography for 7720112--7720113.cif.'
_cod_database_code 7720113
_shelx_shelxl_version_number 2014/7
_shelx_space_group_comment
;
The symmetry employed for this shelxl refinement is uniquely defined
by the following loop, which should always be used as a source of
symmetry information in preference to the above space-group names.
They are only intended as comments.
;
_shelx_estimated_absorpt_t_min 0.985
_shelx_estimated_absorpt_t_max 0.991

loop_
_space_group_symop_operation_xyz
'x, y, z'
'-x, -y, -z'

loop_
_atom_site_label
_atom_site_type_symbol
_atom_site_fract_x
_atom_site_fract_y
_atom_site_fract_z
_atom_site_U_iso_or_equiv
_atom_site_adp_type
_atom_site_occupancy
_atom_site_site_symmetry_order
_atom_site_calc_flag
_atom_site_refinement_flags_posn
_atom_site_refinement_flags_adp
_atom_site_refinement_flags_occupancy
_atom_site_disorder_assembly
_atom_site_disorder_group
N1 N 0.6849(2) 0.2885(2) 0.0402(2) 0.0240(5) Uani 1 1 d . . . . .
O1 O 0.8938(3) 0.5690(2) 0.2073(2) 0.0385(5) Uani 1 1 d . . . . .
N2 N 0.5865(2) 0.4383(2) 0.24991(19) 0.0237(5) Uani 1 1 d . . . . .
C10 C 1.1176(3) 0.0396(3) 0.3250(3) 0.0289(6) Uani 1 1 d . . . . .
C7 C 0.9003(3) 0.1462(3) 0.1082(3) 0.0277(6) Uani 1 1 d . . . . .
C12 C 0.8902(3) -0.0053(3) 0.1140(3) 0.0293(6) Uani 1 1 d . . . . .
H12 H 0.8077 -0.0732 0.0435 0.035 Uiso 1 1 calc R U . . .
C5 C 0.5690(3) 0.3285(3) -0.0850(2) 0.0261(5) Uani 1 1 d . . . . .
H5A H 0.4919 0.3718 -0.0505 0.031 Uiso 1 1 calc R U . . .
H5B H 0.5084 0.2374 -0.1491 0.031 Uiso 1 1 calc R U . . .
C4 C 0.6448(3) 0.4378(3) -0.1727(2) 0.0289(6) Uani 1 1 d . . . . .
H4A H 0.7094 0.5277 -0.1086 0.035 Uiso 1 1 calc R U . . .
H4B H 0.7175 0.3930 -0.2125 0.035 Uiso 1 1 calc R U . . .
C8 C 1.0207(3) 0.2433(3) 0.2124(3) 0.0310(6) Uani 1 1 d . . . . .
H8 H 1.0292 0.3470 0.2098 0.037 Uiso 1 1 calc R U . . .
C11 C 0.9986(3) -0.0582(3) 0.2213(3) 0.0296(6) Uani 1 1 d . . . . .
H11 H 0.9911 -0.1617 0.2235 0.035 Uiso 1 1 calc R U . . .
C2 C 0.5070(3) 0.2850(3) 0.2009(3) 0.0268(5) Uani 1 1 d . . . . .
H2A H 0.4019 0.2818 0.1297 0.032 Uiso 1 1 calc R U . . .
H2B H 0.4873 0.2342 0.2846 0.032 Uiso 1 1 calc R U . . .
C6 C 0.7841(3) 0.2019(3) -0.0114(3) 0.0313(6) Uani 1 1 d . . . . .
H6A H 0.8446 0.2645 -0.0673 0.038 Uiso 1 1 calc R U . . .
H6B H 0.7127 0.1162 -0.0780 0.038 Uiso 1 1 calc R U . . .
C1 C 0.6020(3) 0.2013(3) 0.1318(2) 0.0266(6) Uani 1 1 d . . . . .
H1A H 0.6823 0.1675 0.2095 0.032 Uiso 1 1 calc R U . . .
H1B H 0.5283 0.1122 0.0723 0.032 Uiso 1 1 calc R U . . .
F3 F 1.3064(3) -0.1046(4) 0.3914(2) 0.1119(11) Uani 1 1 d . . . . .
F1 F 1.1614(3) -0.0994(3) 0.5233(3) 0.0986(9) Uani 1 1 d . . . . .
C13 C 1.2319(3) -0.0180(3) 0.4402(3) 0.0381(7) Uani 1 1 d . . . . .
C14 C 0.7404(3) 0.4562(3) 0.3613(2) 0.0289(6) Uani 1 1 d . . . . .
H14A H 0.7832 0.3663 0.3562 0.035 Uiso 1 1 calc R U . . .
H14B H 0.7255 0.4693 0.4584 0.035 Uiso 1 1 calc R U . . .
C3 C 0.5188(3) 0.4805(3) -0.2961(2) 0.0287(6) Uani 1 1 d . . . . .
H3A H 0.5732 0.5423 -0.3569 0.034 Uiso 1 1 calc R U . . .
H3B H 0.4523 0.3895 -0.3573 0.034 Uiso 1 1 calc R U . . .
C9 C 1.1286(3) 0.1909(3) 0.3199(3) 0.0323(6) Uani 1 1 d . . . . .
H9 H 1.2107 0.2586 0.3909 0.039 Uiso 1 1 calc R U . . .
F2 F 1.3414(3) 0.0836(3) 0.5310(3) 0.0989(10) Uani 1 1 d . . . . .
C15 C 0.8571(3) 0.5888(3) 0.3396(3) 0.0340(6) Uani 1 1 d . . . . .
H15A H 0.8110 0.6774 0.3394 0.041 Uiso 1 1 calc R U . . .
H15B H 0.9568 0.6060 0.4213 0.041 Uiso 1 1 calc R U . . .
H1O H 0.823(4) 0.498(4) 0.158(4) 0.064(12) Uiso 1 1 d . . . . .

loop_
_atom_site_aniso_label
_atom_site_aniso_U_11
_atom_site_aniso_U_22
_atom_site_aniso_U_33
_atom_site_aniso_U_23
_atom_site_aniso_U_13
_atom_site_aniso_U_12
N1 0.0254(11) 0.0264(10) 0.0247(10) 0.0046(8) 0.0102(9) 0.0112(9)
O1 0.0383(12) 0.0317(11) 0.0461(11) -0.0006(9) 0.0176(10) 0.0025(9)
N2 0.0261(11) 0.0252(10) 0.0214(9) 0.0011(8) 0.0062(9) 0.0104(9)
C10 0.0239(13) 0.0354(14) 0.0331(13) 0.0072(11) 0.0135(11) 0.0113(11)
C7 0.0298(14) 0.0318(13) 0.0297(12) 0.0068(10) 0.0159(11) 0.0144(11)
C12 0.0280(14) 0.0285(13) 0.0317(13) -0.0019(10) 0.0092(11) 0.0069(11)
C5 0.0259(14) 0.0289(13) 0.0240(11) 0.0007(10) 0.0050(11) 0.0110(11)
C4 0.0321(15) 0.0350(14) 0.0268(12) 0.0062(10) 0.0125(11) 0.0173(12)
C8 0.0289(14) 0.0264(13) 0.0414(14) 0.0037(11) 0.0143(12) 0.0087(11)
C11 0.0307(14) 0.0254(13) 0.0384(14) 0.0074(11) 0.0149(12) 0.0117(11)
C2 0.0265(13) 0.0284(13) 0.0276(12) 0.0038(10) 0.0101(11) 0.0079(11)
C6 0.0362(16) 0.0348(14) 0.0283(13) 0.0036(11) 0.0107(12) 0.0186(12)
C1 0.0307(14) 0.0222(12) 0.0285(12) 0.0031(10) 0.0102(11) 0.0075(10)
F3 0.126(2) 0.180(3) 0.0594(13) 0.0019(15) 0.0055(14) 0.132(2)
F1 0.0643(15) 0.153(2) 0.0885(16) 0.0836(17) 0.0199(13) 0.0372(15)
C13 0.0339(16) 0.0455(16) 0.0373(14) 0.0056(13) 0.0081(13) 0.0169(14)
C14 0.0322(14) 0.0293(13) 0.0231(12) 0.0010(10) 0.0030(11) 0.0095(11)
C3 0.0367(15) 0.0339(14) 0.0207(11) 0.0041(10) 0.0106(11) 0.0161(12)
C9 0.0264(14) 0.0325(14) 0.0372(14) -0.0004(11) 0.0083(12) 0.0069(11)
F2 0.0839(17) 0.0705(15) 0.0966(17) 0.0029(13) -0.0480(15) 0.0212(13)
C15 0.0332(15) 0.0316(14) 0.0310(13) -0.0008(11) 0.0015(12) 0.0050(12)

loop_
_atom_type_symbol
_atom_type_description
_atom_type_scat_dispersion_real
_atom_type_scat_dispersion_imag
_atom_type_scat_source
C C 0.0033 0.0016 'International Tables Vol C Tables 4.2.6.8 and 6.1.1.4'
H H 0.0000 0.0000 'International Tables Vol C Tables 4.2.6.8 and 6.1.1.4'
N N 0.0061 0.0033 'International Tables Vol C Tables 4.2.6.8 and 6.1.1.4'
O O 0.0106 0.0060 'International Tables Vol C Tables 4.2.6.8 and 6.1.1.4'
F F 0.0171 0.0103 'International Tables Vol C Tables 4.2.6.8 and 6.1.1.4'

loop_
_geom_angle_atom_site_label_1
_geom_angle_atom_site_label_2
_geom_angle_atom_site_label_3
_geom_angle
_geom_angle_site_symmetry_1
_geom_angle_site_symmetry_3
_geom_angle_publ_flag
C5 N1 C1 110.61(19) . . ?
C5 N1 C6 109.26(17) . . ?
C1 N1 C6 109.82(18) . . ?
C15 O1 H1O 106(2) . . ?
C2 N2 C14 113.59(18) . . ?
C2 N2 C3 111.4(2) . 2_665 ?
C14 N2 C3 111.38(18) . 2_665 ?
C11 C10 C9 119.6(2) . . ?
C11 C10 C13 119.6(2) . . ?
C9 C10 C13 120.8(2) . . ?
C8 C7 C12 118.8(2) . . ?
C8 C7 C6 121.1(2) . . ?
C12 C7 C6 120.1(2) . . ?
C11 C12 C7 120.8(2) . . ?
C11 C12 H12 119.6 . . ?
C7 C12 H12 119.6 . . ?
N1 C5 C4 113.8(2) . . ?
N1 C5 H5A 108.8 . . ?
C4 C5 H5A 108.8 . . ?
N1 C5 H5B 108.8 . . ?
C4 C5 H5B 108.8 . . ?
H5A C5 H5B 107.7 . . ?
C3 C4 C5 111.3(2) . . ?
C3 C4 H4A 109.4 . . ?
C5 C4 H4A 109.4 . . ?
C3 C4 H4B 109.4 . . ?
C5 C4 H4B 109.4 . . ?
H4A C4 H4B 108.0 . . ?
C9 C8 C7 120.6(2) . . ?
C9 C8 H8 119.7 . . ?
C7 C8 H8 119.7 . . ?
C10 C11 C12 120.0(2) . . ?
C10 C11 H11 120.0 . . ?
C12 C11 H11 120.0 . . ?
N2 C2 C1 113.6(2) . . ?
N2 C2 H2A 108.8 . . ?
C1 C2 H2A 108.8 . . ?
N2 C2 H2B 108.8 . . ?
C1 C2 H2B 108.8 . . ?
H2A C2 H2B 107.7 . . ?
N1 C6 C7 113.84(19) . . ?
N1 C6 H6A 108.8 . . ?
C7 C6 H6A 108.8 . . ?
N1 C6 H6B 108.8 . . ?
C7 C6 H6B 108.8 . . ?
H6A C6 H6B 107.7 . . ?
N1 C1 C2 114.12(18) . . ?
N1 C1 H1A 108.7 . . ?
C2 C1 H1A 108.7 . . ?
N1 C1 H1B 108.7 . . ?
C2 C1 H1B 108.7 . . ?
H1A C1 H1B 107.6 . . ?
F3 C13 F2 106.6(3) . . ?
F3 C13 F1 104.1(3) . . ?
F2 C13 F1 104.1(3) . . ?
F3 C13 C10 113.7(2) . . ?
F2 C13 C10 114.7(2) . . ?
F1 C13 C10 112.6(2) . . ?
N2 C14 C15 110.04(19) . . ?
N2 C14 H14A 109.7 . . ?
C15 C14 H14A 109.7 . . ?
N2 C14 H14B 109.7 . . ?
C15 C14 H14B 109.7 . . ?
H14A C14 H14B 108.2 . . ?
N2 C3 C4 114.44(18) 2_665 . ?
N2 C3 H3A 108.7 2_665 . ?
C4 C3 H3A 108.7 . . ?
N2 C3 H3B 108.7 2_665 . ?
C4 C3 H3B 108.7 . . ?
H3A C3 H3B 107.6 . . ?
C8 C9 C10 120.3(2) . . ?
C8 C9 H9 119.8 . . ?
C10 C9 H9 119.8 . . ?
O1 C15 C14 111.7(2) . . ?
O1 C15 H15A 109.3 . . ?
C14 C15 H15A 109.3 . . ?
O1 C15 H15B 109.3 . . ?
C14 C15 H15B 109.3 . . ?
H15A C15 H15B 107.9 . . ?

loop_
_geom_bond_atom_site_label_1
_geom_bond_atom_site_label_2
_geom_bond_distance
_geom_bond_site_symmetry_2
_geom_bond_publ_flag
N1 C5 1.467(3) . ?
N1 C1 1.470(3) . ?
N1 C6 1.479(3) . ?
O1 C15 1.422(3) . ?
O1 H1O 0.84(4) . ?
N2 C2 1.451(3) . ?
N2 C14 1.461(3) . ?
N2 C3 1.466(3) 2_665 ?
C10 C11 1.380(4) . ?
C10 C9 1.390(4) . ?
C10 C13 1.479(4) . ?
C7 C8 1.384(4) . ?
C7 C12 1.393(3) . ?
C7 C6 1.504(3) . ?
C12 C11 1.383(3) . ?
C12 H12 0.9500 . ?
C5 C4 1.519(3) . ?
C5 H5A 0.9900 . ?
C5 H5B 0.9900 . ?
C4 C3 1.518(3) . ?
C4 H4A 0.9900 . ?
C4 H4B 0.9900 . ?
C8 C9 1.380(4) . ?
C8 H8 0.9500 . ?
C11 H11 0.9500 . ?
C2 C1 1.523(3) . ?
C2 H2A 0.9900 . ?
C2 H2B 0.9900 . ?
C6 H6A 0.9900 . ?
C6 H6B 0.9900 . ?
C1 H1A 0.9900 . ?
C1 H1B 0.9900 . ?
F3 C13 1.295(3) . ?
F1 C13 1.321(3) . ?
C13 F2 1.304(3) . ?
C14 C15 1.505(4) . ?
C14 H14A 0.9900 . ?
C14 H14B 0.9900 . ?
C3 N2 1.466(3) 2_665 ?
C3 H3A 0.9900 . ?
C3 H3B 0.9900 . ?
C9 H9 0.9500 . ?
C15 H15A 0.9900 . ?
C15 H15B 0.9900 . ?

loop_
_geom_hbond_atom_site_label_D
_geom_hbond_atom_site_label_H
_geom_hbond_atom_site_label_A
_geom_hbond_distance_DH
_geom_hbond_distance_HA
_geom_hbond_distance_DA
_geom_hbond_angle_DHA
_geom_hbond_site_symmetry_A
O1 H1O N1 0.84(4) 2.16(4) 2.984(3) 167(3) .
O1 H1O N2 0.84(4) 2.48(4) 2.914(3) 113(3) .

loop_
_geom_torsion_atom_site_label_1
_geom_torsion_atom_site_label_2
_geom_torsion_atom_site_label_3
_geom_torsion_atom_site_label_4
_geom_torsion
_geom_torsion_site_symmetry_1
_geom_torsion_site_symmetry_2
_geom_torsion_site_symmetry_3
_geom_torsion_site_symmetry_4
_geom_torsion_publ_flag
C8 C7 C12 C11 -0.3(4) . . . . ?
C6 C7 C12 C11 178.4(2) . . . . ?
C1 N1 C5 C4 171.32(19) . . . . ?
C6 N1 C5 C4 -67.7(3) . . . . ?
N1 C5 C4 C3 -177.23(19) . . . . ?
C12 C7 C8 C9 0.0(4) . . . . ?
C6 C7 C8 C9 -178.7(2) . . . . ?
C9 C10 C11 C12 -0.6(4) . . . . ?
C13 C10 C11 C12 179.3(2) . . . . ?
C7 C12 C11 C10 0.7(4) . . . . ?
C14 N2 C2 C1 -61.4(3) . . . . ?
C3 N2 C2 C1 171.81(18) 2_665 . . . ?
C5 N1 C6 C7 -176.2(2) . . . . ?
C1 N1 C6 C7 -54.7(3) . . . . ?
C8 C7 C6 N1 -62.4(3) . . . . ?
C12 C7 C6 N1 118.9(3) . . . . ?
C5 N1 C1 C2 -64.1(3) . . . . ?
C6 N1 C1 C2 175.2(2) . . . . ?
N2 C2 C1 N1 -39.2(3) . . . . ?
C11 C10 C13 F3 55.7(4) . . . . ?
C9 C10 C13 F3 -124.3(3) . . . . ?
C11 C10 C13 F2 178.7(3) . . . . ?
C9 C10 C13 F2 -1.3(4) . . . . ?
C11 C10 C13 F1 -62.4(3) . . . . ?
C9 C10 C13 F1 117.6(3) . . . . ?
C2 N2 C14 C15 143.2(2) . . . . ?
C3 N2 C14 C15 -90.0(2) 2_665 . . . ?
C5 C4 C3 N2 64.8(3) . . . 2_665 ?
C7 C8 C9 C10 0.0(4) . . . . ?
C11 C10 C9 C8 0.3(4) . . . . ?
C13 C10 C9 C8 -179.7(2) . . . . ?
N2 C14 C15 O1 -64.9(3) . . . . ?
